data_7015831
loop_
_publ_author_name
'Cariou, Renan'
'Dahcheh, Fatme'
'Graham, Todd W.'
'Stephan, Douglas W.'

_publ_section_title
;
 Mononuclear and dinuclear palladium and nickel complexes of
 phosphinimine-based tridentate ligands.
;
_journal_issue 18
_journal_name_full 'Dalton transactions (Cambridge, England : 2003)'
_journal_page_first 4918
_journal_page_last 4925
_journal_paper_doi 10.1039/c1dt10131e
_journal_volume 40
_journal_year 2011
_chemical_formula_sum 'C40 H40 Cl F6 N3 Ni P3'
_chemical_formula_weight 863.82
_chemical_name_systematic
;
?
;
_space_group_IT_number 2
_symmetry_cell_setting triclinic
_symmetry_space_group_name_Hall '-P 1'
_symmetry_space_group_name_H-M 'P -1'
_atom_sites_solution_hydrogens geom
_atom_sites_solution_primary direct
_atom_sites_solution_secondary difmap
_audit_creation_method SHELXL-97
_cell_angle_alpha 67.100(4)
_cell_angle_beta 89.195(4)
_cell_angle_gamma 77.437(4)
_cell_formula_units_Z 2
_cell_length_a 10.0118(7)
_cell_length_b 13.1874(10)
_cell_length_c 16.4704(12)
_cell_measurement_temperature 150(2)
_cell_volume 1949.2(3)
_computing_structure_refinement 'SHELXL-97 (Sheldrick, 1997)'
_computing_structure_solution 'SHELXS-97 (Sheldrick, 1990)'
_diffrn_ambient_temperature 150(2)
_diffrn_measured_fraction_theta_full 0.968
_diffrn_measured_fraction_theta_max 0.968
_diffrn_radiation_monochromator graphite
_diffrn_radiation_source 'fine-focus sealed tube'
_diffrn_radiation_type MoK\a
_diffrn_radiation_wavelength 0.71073
_diffrn_reflns_av_R_equivalents 0.0993
_diffrn_reflns_av_sigmaI/netI 0.1757
_diffrn_reflns_limit_h_max 13
_diffrn_reflns_limit_h_min -13
_diffrn_reflns_limit_k_max 18
_diffrn_reflns_limit_k_min -18
_diffrn_reflns_limit_l_max 22
_diffrn_reflns_limit_l_min -22
_diffrn_reflns_number 27269
_diffrn_reflns_theta_full 29.65
_diffrn_reflns_theta_max 29.65
_diffrn_reflns_theta_min 1.35
_exptl_absorpt_coefficient_mu 0.752
_exptl_absorpt_correction_T_max 0.7459
_exptl_absorpt_correction_T_min 0.5907
_exptl_absorpt_correction_type multi-scan
_exptl_crystal_colour yellow
_exptl_crystal_density_diffrn 1.472
_exptl_crystal_density_method 'not measured'
_exptl_crystal_description needles
_exptl_crystal_F_000 890
_exptl_crystal_size_max 0.25
_exptl_crystal_size_mid 0.21
_exptl_crystal_size_min 0.18
_refine_diff_density_max 1.079
_refine_diff_density_min -0.689
_refine_diff_density_rms 0.123
_refine_ls_extinction_method none
_refine_ls_goodness_of_fit_ref 0.971
_refine_ls_hydrogen_treatment mixed
_refine_ls_matrix_type full
_refine_ls_number_parameters 491
_refine_ls_number_reflns 10660
_refine_ls_number_restraints 0
_refine_ls_restrained_S_all 0.971
_refine_ls_R_factor_all 0.1763
_refine_ls_R_factor_gt 0.0732
_refine_ls_shift/su_max 0.000
_refine_ls_shift/su_mean 0.000
_refine_ls_structure_factor_coef Fsqd
_refine_ls_weighting_details 'calc w=1/[\s^2^(Fo^2^)+(0.0863P)^2^+0.0000P] where P=(Fo^2^+2Fc^2^)/3'
_refine_ls_weighting_scheme calc
_refine_ls_wR_factor_gt 0.1573
_refine_ls_wR_factor_ref 0.1994
_reflns_number_gt 5163
_reflns_number_total 10660
_reflns_threshold_expression >2sigma(I)
_cod_data_source_file c1dt10131e.txt
_cod_data_source_block rc015_0m
_cod_original_cell_volume 1949.2(2)
_cod_original_sg_symbol_H-M P-1
_cod_database_code 7015831

loop_
_symmetry_equiv_pos_as_xyz
'x, y, z'
'-x, -y, -z'

loop_
_atom_site_label
_atom_site_type_symbol
_atom_site_fract_x
_atom_site_fract_y
_atom_site_fract_z
_atom_site_U_iso_or_equiv
_atom_site_adp_type
_atom_site_occupancy
_atom_site_symmetry_multiplicity
_atom_site_calc_flag
_atom_site_refinement_flags
_atom_site_disorder_assembly
_atom_site_disorder_group
Ni1 Ni 0.91658(6) 0.83782(5) 0.66154(4) 0.02273(18) Uani 1 1 d . . .
Cl1 Cl 1.11020(11) 0.82590(10) 0.58823(7) 0.0226(3) Uani 1 1 d . . .
P1 P 0.75376(13) 0.65514(11) 0.64943(8) 0.0226(3) Uani 1 1 d . . .
P2 P 1.04815(13) 0.84437(11) 0.83165(8) 0.0223(3) Uani 1 1 d . . .
C1 C 1.0786(6) 0.5149(5) 0.8825(4) 0.0376(14) Uani 1 1 d . . .
H1A H 1.0214 0.4627 0.9038 0.045 Uiso 1 1 calc R . .
N2 N 0.7967(4) 0.9917(3) 0.5875(3) 0.0248(9) Uani 1 1 d . . .
C2 C 0.7015(5) 0.6311(4) 0.7601(3) 0.0218(10) Uani 1 1 d . . .
C3 C 0.5474(6) 0.6464(5) 0.4437(4) 0.0372(14) Uani 1 1 d . . .
H3A H 0.5683 0.6450 0.3876 0.045 Uiso 1 1 calc R . .
C4 C 0.8807(6) 1.0261(4) 0.7084(3) 0.0320(12) Uani 1 1 d . . .
H4A H 0.9492 1.0668 0.6750 0.038 Uiso 1 1 calc R . .
H4B H 0.8539 1.0527 0.7562 0.038 Uiso 1 1 calc R . .
C5 C 1.2932(5) 0.5526(4) 0.8332(3) 0.0326(13) Uani 1 1 d . . .
H5A H 1.3838 0.5272 0.8197 0.039 Uiso 1 1 calc R . .
C6 C 1.0969(6) 0.3500(5) 0.6720(3) 0.0411(15) Uani 1 1 d . . .
H6A H 1.1681 0.2866 0.6769 0.049 Uiso 1 1 calc R . .
C7 C 1.2472(5) 0.6644(4) 0.8237(3) 0.0257(11) Uani 1 1 d . . .
H7A H 1.3061 0.7154 0.8040 0.031 Uiso 1 1 calc R . .
C8 C 0.5955(5) 0.7107(5) 0.8605(4) 0.0338(13) Uani 1 1 d . . .
H8A H 0.5529 0.7752 0.8718 0.041 Uiso 1 1 calc R . .
C9 C 1.4099(5) 1.0175(4) 0.7861(4) 0.0330(13) Uani 1 1 d . . .
H9A H 1.4848 1.0534 0.7750 0.040 Uiso 1 1 calc R . .
C10 C 1.1896(5) 0.9129(4) 0.8190(3) 0.0231(11) Uani 1 1 d . . .
C11 C 0.7369(5) 0.8670(4) 0.5247(3) 0.0315(12) Uani 1 1 d . . .
H11A H 0.6606 0.8479 0.5002 0.038 Uiso 1 1 calc R . .
H11B H 0.8077 0.8787 0.4815 0.038 Uiso 1 1 calc R . .
C12 C 1.1297(6) 0.4497(5) 0.6651(4) 0.0417(15) Uani 1 1 d . . .
H12A H 1.2229 0.4547 0.6656 0.050 Uiso 1 1 calc R . .
C13 C 0.9620(6) 0.3421(5) 0.6718(4) 0.0383(14) Uani 1 1 d . . .
H13A H 0.9399 0.2737 0.6764 0.046 Uiso 1 1 calc R . .
C14 C 0.3857(6) 0.6468(5) 0.5525(4) 0.0378(14) Uani 1 1 d . . .
H14A H 0.2958 0.6443 0.5710 0.045 Uiso 1 1 calc R . .
C15 C 0.9748(5) 0.7686(4) 1.0898(3) 0.0317(13) Uani 1 1 d . . .
H15A H 1.0258 0.7333 1.1457 0.038 Uiso 1 1 calc R . .
N3 N 0.7965(4) 0.7736(3) 0.6099(3) 0.0253(9) Uani 1 1 d . . .
C16 C 1.2387(5) 0.9491(4) 0.7345(3) 0.0314(12) Uani 1 1 d . . .
H16A H 1.1970 0.9381 0.6880 0.038 Uiso 1 1 calc R . .
C17 C 0.7598(5) 0.8564(5) 1.0041(4) 0.0343(13) Uani 1 1 d . . .
H17A H 0.6626 0.8794 1.0014 0.041 Uiso 1 1 calc R . .
C18 C 1.0254(5) 0.5421(5) 0.6574(4) 0.0362(13) Uani 1 1 d . . .
H18A H 1.0476 0.6108 0.6519 0.043 Uiso 1 1 calc R . .
C19 C 0.8585(6) 0.4349(4) 0.6650(3) 0.0312(12) Uani 1 1 d . . .
H19A H 0.7654 0.4295 0.6652 0.037 Uiso 1 1 calc R . .
C20 C 0.9671(5) 0.8357(4) 0.9315(3) 0.0264(11) Uani 1 1 d . . .
C21 C 0.8355(5) 0.8061(4) 1.0853(3) 0.0317(12) Uani 1 1 d . . .
H21A H 0.7906 0.7976 1.1380 0.038 Uiso 1 1 calc R . .
C22 C 0.7188(5) 0.5229(4) 0.8261(3) 0.0294(12) Uani 1 1 d . . .
H22A H 0.7595 0.4580 0.8149 0.035 Uiso 1 1 calc R . .
C23 C 1.3479(6) 1.0007(5) 0.7193(4) 0.0379(14) Uani 1 1 d . . .
H23A H 1.3810 1.0250 0.6621 0.046 Uiso 1 1 calc R . .
N1 N 0.9405(4) 0.9019(3) 0.7469(2) 0.0246(9) Uani 1 1 d . . .
C24 C 1.0429(5) 0.7817(4) 1.0134(3) 0.0275(11) Uani 1 1 d . . .
H24A H 1.1395 0.7542 1.0169 0.033 Uiso 1 1 calc R . .
C25 C 0.6144(5) 0.6040(5) 0.9266(3) 0.0319(13) Uani 1 1 d . . .
H25A H 0.5853 0.5948 0.9837 0.038 Uiso 1 1 calc R . .
C26 C 1.3616(5) 0.9815(5) 0.8690(4) 0.0350(13) Uani 1 1 d . . .
H26A H 1.4045 0.9920 0.9153 0.042 Uiso 1 1 calc R . .
C27 C 1.2086(5) 0.4790(5) 0.8618(4) 0.0344(13) Uani 1 1 d . . .
H27A H 1.2399 0.4031 0.8673 0.041 Uiso 1 1 calc R . .
C28 C 0.7564(5) 1.0491(4) 0.6477(3) 0.0331(13) Uani 1 1 d . . .
H28A H 0.6815 1.0201 0.6826 0.040 Uiso 1 1 calc R . .
H28B H 0.7232 1.1315 0.6136 0.040 Uiso 1 1 calc R . .
C29 C 0.6839(5) 0.9748(4) 0.5411(3) 0.0321(12) Uani 1 1 d . . .
H29A H 0.6542 1.0404 0.4842 0.038 Uiso 1 1 calc R . .
H29B H 0.6043 0.9672 0.5776 0.038 Uiso 1 1 calc R . .
C30 C 1.1155(5) 0.7004(4) 0.8432(3) 0.0229(11) Uani 1 1 d . . .
C31 C 0.6470(5) 0.6480(4) 0.4997(3) 0.0311(12) Uani 1 1 d . . .
H31A H 0.7374 0.6483 0.4815 0.037 Uiso 1 1 calc R . .
C32 C 1.2518(5) 0.9303(4) 0.8858(3) 0.0297(12) Uani 1 1 d . . .
H32A H 1.2187 0.9071 0.9430 0.036 Uiso 1 1 calc R . .
C33 C 0.4167(6) 0.6468(4) 0.4709(4) 0.0384(14) Uani 1 1 d . . .
H33A H 0.3465 0.6470 0.4326 0.046 Uiso 1 1 calc R . .
C34 C 0.8897(5) 0.5355(4) 0.6577(3) 0.0237(11) Uani 1 1 d . . .
C35 C 0.6391(5) 0.7236(4) 0.7777(3) 0.0317(12) Uani 1 1 d . . .
H35A H 0.6258 0.7973 0.7322 0.038 Uiso 1 1 calc R . .
C36 C 0.4868(5) 0.6507(4) 0.6079(3) 0.0303(12) Uani 1 1 d . . .
H36A H 0.4645 0.6543 0.6631 0.036 Uiso 1 1 calc R . .
C37 C 0.8264(5) 0.8734(4) 0.9263(3) 0.0292(12) Uani 1 1 d . . .
H37A H 0.7753 0.9106 0.8704 0.035 Uiso 1 1 calc R . .
C38 C 0.6744(6) 0.5121(5) 0.9101(3) 0.0367(14) Uani 1 1 d . . .
H38A H 0.6867 0.4388 0.9561 0.044 Uiso 1 1 calc R . .
C39 C 0.6182(5) 0.6493(4) 0.5829(3) 0.0256(11) Uani 1 1 d . . .
C40 C 1.0294(5) 0.6255(4) 0.8729(4) 0.0334(13) Uani 1 1 d . . .
H40A H 0.9385 0.6500 0.8864 0.040 Uiso 1 1 calc R . .
P3 P 0.57136(14) 0.25305(12) 0.82569(9) 0.0274(3) Uani 1 1 d . . .
F2 F 0.4186(3) 0.2604(3) 0.7941(2) 0.0491(9) Uani 1 1 d . . .
F6 F 0.5827(4) 0.1269(3) 0.8950(2) 0.0518(9) Uani 1 1 d . . .
F3 F 0.6274(3) 0.2063(3) 0.7531(2) 0.0548(10) Uani 1 1 d . . .
F5 F 0.5566(4) 0.3803(3) 0.7553(2) 0.0502(9) Uani 1 1 d . . .
F1 F 0.5132(4) 0.2999(3) 0.8981(2) 0.0648(11) Uani 1 1 d . . .
F4 F 0.7228(4) 0.2492(3) 0.8557(3) 0.0623(11) Uani 1 1 d . . .
H1 H 0.862(5) 1.025(4) 0.549(3) 0.034(15) Uiso 1 1 d . . .

loop_
_atom_site_aniso_label
_atom_site_aniso_U_11
_atom_site_aniso_U_22
_atom_site_aniso_U_33
_atom_site_aniso_U_23
_atom_site_aniso_U_13
_atom_site_aniso_U_12
Ni1 0.0241(3) 0.0207(3) 0.0196(3) -0.0049(3) 0.0016(2) -0.0034(3)
Cl1 0.0232(6) 0.0210(6) 0.0210(6) -0.0045(5) 0.0125(4) -0.0075(5)
P1 0.0252(7) 0.0240(7) 0.0188(6) -0.0075(5) 0.0035(5) -0.0077(5)
P2 0.0230(7) 0.0223(7) 0.0207(6) -0.0074(5) 0.0034(5) -0.0056(5)
C1 0.039(3) 0.025(3) 0.049(4) -0.011(3) 0.006(3) -0.014(2)
N2 0.026(2) 0.021(2) 0.020(2) -0.0014(17) 0.0021(17) -0.0043(17)
C2 0.021(2) 0.023(3) 0.019(2) -0.006(2) -0.0030(18) -0.0039(19)
C3 0.042(3) 0.038(3) 0.030(3) -0.016(3) -0.007(2) -0.001(3)
C4 0.042(3) 0.022(3) 0.027(3) -0.007(2) 0.001(2) -0.004(2)
C5 0.032(3) 0.030(3) 0.028(3) -0.009(2) 0.005(2) 0.002(2)
C6 0.049(4) 0.031(3) 0.030(3) -0.006(3) 0.012(3) 0.005(3)
C7 0.025(3) 0.021(3) 0.024(3) -0.003(2) 0.004(2) -0.002(2)
C8 0.036(3) 0.032(3) 0.039(3) -0.021(3) 0.012(2) -0.006(2)
C9 0.028(3) 0.031(3) 0.042(3) -0.015(3) 0.008(2) -0.009(2)
C10 0.020(2) 0.022(3) 0.029(3) -0.011(2) 0.006(2) -0.0047(19)
C11 0.034(3) 0.032(3) 0.023(3) -0.001(2) -0.005(2) -0.012(2)
C12 0.035(3) 0.036(3) 0.049(4) -0.013(3) 0.015(3) -0.005(3)
C13 0.056(4) 0.024(3) 0.034(3) -0.013(3) 0.004(3) -0.005(3)
C14 0.031(3) 0.031(3) 0.055(4) -0.019(3) 0.004(3) -0.011(2)
C15 0.037(3) 0.030(3) 0.023(3) -0.007(2) -0.001(2) -0.003(2)
N3 0.028(2) 0.020(2) 0.021(2) -0.0027(17) 0.0030(17) -0.0037(17)
C16 0.035(3) 0.027(3) 0.027(3) -0.004(2) -0.002(2) -0.009(2)
C17 0.021(3) 0.044(3) 0.037(3) -0.017(3) 0.009(2) -0.005(2)
C18 0.033(3) 0.032(3) 0.041(3) -0.012(3) 0.011(2) -0.009(2)
C19 0.038(3) 0.029(3) 0.028(3) -0.011(2) 0.004(2) -0.012(2)
C20 0.032(3) 0.025(3) 0.024(3) -0.010(2) 0.004(2) -0.008(2)
C21 0.037(3) 0.029(3) 0.026(3) -0.009(2) 0.012(2) -0.006(2)
C22 0.034(3) 0.025(3) 0.024(3) -0.007(2) 0.004(2) -0.005(2)
C23 0.038(3) 0.035(3) 0.034(3) -0.004(3) 0.004(2) -0.014(3)
N1 0.031(2) 0.017(2) 0.024(2) -0.0065(17) -0.0025(17) -0.0030(17)
C24 0.021(3) 0.030(3) 0.028(3) -0.008(2) 0.002(2) -0.006(2)
C25 0.035(3) 0.037(3) 0.021(3) -0.009(2) 0.004(2) -0.008(2)
C26 0.029(3) 0.043(3) 0.045(3) -0.028(3) 0.006(2) -0.012(2)
C27 0.035(3) 0.024(3) 0.044(3) -0.015(3) 0.001(3) -0.004(2)
C28 0.034(3) 0.025(3) 0.034(3) -0.010(2) 0.003(2) 0.002(2)
C29 0.035(3) 0.029(3) 0.026(3) -0.003(2) -0.002(2) -0.007(2)
C30 0.027(3) 0.022(3) 0.018(2) -0.006(2) -0.0019(19) -0.006(2)
C31 0.030(3) 0.038(3) 0.026(3) -0.013(2) 0.005(2) -0.009(2)
C32 0.029(3) 0.031(3) 0.033(3) -0.014(2) 0.006(2) -0.011(2)
C33 0.039(3) 0.025(3) 0.051(4) -0.016(3) -0.019(3) -0.003(2)
C34 0.030(3) 0.025(3) 0.018(2) -0.010(2) 0.004(2) -0.008(2)
C35 0.036(3) 0.023(3) 0.029(3) -0.004(2) 0.005(2) -0.005(2)
C36 0.035(3) 0.026(3) 0.030(3) -0.011(2) 0.007(2) -0.010(2)
C37 0.028(3) 0.029(3) 0.030(3) -0.012(2) 0.004(2) -0.006(2)
C38 0.046(3) 0.026(3) 0.025(3) 0.002(2) 0.006(2) -0.007(2)
C39 0.027(3) 0.027(3) 0.020(2) -0.004(2) 0.002(2) -0.008(2)
C40 0.028(3) 0.027(3) 0.045(3) -0.015(3) 0.001(2) -0.005(2)
P3 0.0279(7) 0.0251(7) 0.0290(7) -0.0096(6) 0.0029(6) -0.0082(5)
F2 0.0261(17) 0.049(2) 0.064(2) -0.0134(18) 0.0029(16) -0.0101(15)
F6 0.071(2) 0.0264(18) 0.045(2) 0.0007(15) -0.0064(18) -0.0138(17)
F3 0.052(2) 0.069(3) 0.047(2) -0.034(2) 0.0103(17) -0.0008(18)
F5 0.059(2) 0.0338(19) 0.047(2) -0.0001(16) 0.0010(17) -0.0198(16)
F1 0.094(3) 0.059(3) 0.046(2) -0.030(2) 0.014(2) -0.008(2)
F4 0.042(2) 0.071(3) 0.071(3) -0.022(2) -0.0126(18) -0.0180(19)

loop_
_atom_type_symbol
_atom_type_description
_atom_type_scat_dispersion_real
_atom_type_scat_dispersion_imag
_atom_type_scat_source
C C 0.0033 0.0016 'International Tables Vol C Tables 4.2.6.8 and 6.1.1.4'
H H 0.0000 0.0000 'International Tables Vol C Tables 4.2.6.8 and 6.1.1.4'
N N 0.0061 0.0033 'International Tables Vol C Tables 4.2.6.8 and 6.1.1.4'
F F 0.0171 0.0103 'International Tables Vol C Tables 4.2.6.8 and 6.1.1.4'
P P 0.1023 0.0942 'International Tables Vol C Tables 4.2.6.8 and 6.1.1.4'
Ni Ni 0.3393 1.1124 'International Tables Vol C Tables 4.2.6.8 and 6.1.1.4'
Cl Cl 0.1484 0.1585 'International Tables Vol C Tables 4.2.6.8 and 6.1.1.4'

loop_
_geom_angle_atom_site_label_1
_geom_angle_atom_site_label_2
_geom_angle_atom_site_label_3
_geom_angle
_geom_angle_site_symmetry_1
_geom_angle_site_symmetry_3
_geom_angle_publ_flag
N1 Ni1 N3 147.31(17) . . ?
N1 Ni1 N2 85.92(16) . . ?
N3 Ni1 N2 86.89(17) . . ?
N1 Ni1 Cl1 109.35(13) . . ?
N3 Ni1 Cl1 103.33(12) . . ?
N2 Ni1 Cl1 104.67(13) . . ?
N3 P1 C39 112.6(2) . . ?
N3 P1 C34 114.3(2) . . ?
C39 P1 C34 104.1(2) . . ?
N3 P1 C2 108.4(2) . . ?
C39 P1 C2 109.9(2) . . ?
C34 P1 C2 107.4(2) . . ?
N1 P2 C20 112.0(2) . . ?
N1 P2 C30 106.2(2) . . ?
C20 P2 C30 106.3(2) . . ?
N1 P2 C10 112.5(2) . . ?
C20 P2 C10 111.0(2) . . ?
C30 P2 C10 108.4(2) . . ?
C27 C1 C40 121.2(5) . . ?
C28 N2 C29 116.3(4) . . ?
C28 N2 Ni1 106.6(3) . . ?
C29 N2 Ni1 108.1(3) . . ?
C35 C2 C22 119.5(4) . . ?
C35 C2 P1 118.2(4) . . ?
C22 C2 P1 122.2(4) . . ?
C31 C3 C33 118.3(5) . . ?
N1 C4 C28 108.1(4) . . ?
C27 C5 C7 120.2(5) . . ?
C13 C6 C12 120.5(5) . . ?
C30 C7 C5 119.4(5) . . ?
C25 C8 C35 119.8(5) . . ?
C26 C9 C23 119.1(5) . . ?
C32 C10 C16 119.2(5) . . ?
C32 C10 P2 125.1(4) . . ?
C16 C10 P2 115.8(4) . . ?
N3 C11 C29 108.5(4) . . ?
C6 C12 C18 119.5(6) . . ?
C6 C13 C19 119.5(6) . . ?
C33 C14 C36 119.7(5) . . ?
C21 C15 C24 120.9(5) . . ?
C11 N3 P1 124.1(4) . . ?
C11 N3 Ni1 104.6(3) . . ?
P1 N3 Ni1 130.9(2) . . ?
C23 C16 C10 119.6(5) . . ?
C21 C17 C37 120.0(5) . . ?
C34 C18 C12 120.9(6) . . ?
C34 C19 C13 120.7(5) . . ?
C37 C20 C24 120.6(5) . . ?
C37 C20 P2 118.5(4) . . ?
C24 C20 P2 120.6(4) . . ?
C15 C21 C17 120.1(5) . . ?
C2 C22 C38 118.4(5) . . ?
C16 C23 C9 121.0(5) . . ?
C4 N1 P2 121.3(3) . . ?
C4 N1 Ni1 110.2(3) . . ?
P2 N1 Ni1 125.7(2) . . ?
C15 C24 C20 119.0(5) . . ?
C38 C25 C8 119.9(5) . . ?
C9 C26 C32 121.0(5) . . ?
C5 C27 C1 120.0(5) . . ?
N2 C28 C4 107.9(4) . . ?
N2 C29 C11 107.9(4) . . ?
C7 C30 C40 120.4(5) . . ?
C7 C30 P2 122.0(4) . . ?
C40 C30 P2 117.6(4) . . ?
C3 C31 C39 121.6(5) . . ?
C26 C32 C10 120.1(5) . . ?
C14 C33 C3 121.4(5) . . ?
C18 C34 C19 119.0(5) . . ?
C18 C34 P1 120.9(4) . . ?
C19 C34 P1 120.1(4) . . ?
C2 C35 C8 121.0(5) . . ?
C39 C36 C14 120.2(5) . . ?
C20 C37 C17 119.4(5) . . ?
C25 C38 C22 121.4(5) . . ?
C36 C39 C31 118.6(5) . . ?
C36 C39 P1 123.2(4) . . ?
C31 C39 P1 118.1(4) . . ?
C1 C40 C30 118.7(5) . . ?
F4 P3 F6 91.1(2) . . ?
F4 P3 F3 90.8(2) . . ?
F6 P3 F3 89.7(2) . . ?
F4 P3 F2 178.5(2) . . ?
F6 P3 F2 90.43(19) . . ?
F3 P3 F2 89.5(2) . . ?
F4 P3 F1 90.0(2) . . ?
F6 P3 F1 90.2(2) . . ?
F3 P3 F1 179.2(2) . . ?
F2 P3 F1 89.8(2) . . ?
F4 P3 F5 90.2(2) . . ?
F6 P3 F5 178.8(2) . . ?
F3 P3 F5 90.4(2) . . ?
F2 P3 F5 88.34(19) . . ?
F1 P3 F5 89.7(2) . . ?

loop_
_geom_bond_atom_site_label_1
_geom_bond_atom_site_label_2
_geom_bond_distance
_geom_bond_site_symmetry_2
_geom_bond_publ_flag
Ni1 N1 1.942(4) . ?
Ni1 N3 1.980(4) . ?
Ni1 N2 2.026(4) . ?
Ni1 Cl1 2.2781(12) . ?
P1 N3 1.594(4) . ?
P1 C39 1.789(5) . ?
P1 C34 1.807(5) . ?
P1 C2 1.814(5) . ?
P2 N1 1.596(4) . ?
P2 C20 1.798(5) . ?
P2 C30 1.806(5) . ?
P2 C10 1.807(5) . ?
C1 C27 1.371(7) . ?
C1 C40 1.380(7) . ?
N2 C28 1.469(6) . ?
N2 C29 1.475(6) . ?
C2 C35 1.379(7) . ?
C2 C22 1.392(6) . ?
C3 C31 1.377(7) . ?
C3 C33 1.377(8) . ?
C4 N1 1.490(6) . ?
C4 C28 1.509(7) . ?
C5 C27 1.368(8) . ?
C5 C7 1.392(7) . ?
C6 C13 1.378(8) . ?
C6 C12 1.386(8) . ?
C7 C30 1.379(6) . ?
C8 C25 1.378(7) . ?
C8 C35 1.384(7) . ?
C9 C26 1.379(7) . ?
C9 C23 1.383(8) . ?
C10 C32 1.389(7) . ?
C10 C16 1.405(7) . ?
C11 N3 1.483(6) . ?
C11 C29 1.531(7) . ?
C12 C18 1.386(7) . ?
C13 C19 1.388(7) . ?
C14 C33 1.374(8) . ?
C14 C36 1.394(7) . ?
C15 C21 1.367(7) . ?
C15 C24 1.391(7) . ?
C16 C23 1.380(7) . ?
C17 C21 1.387(7) . ?
C17 C37 1.398(7) . ?
C18 C34 1.381(7) . ?
C19 C34 1.388(7) . ?
C20 C37 1.380(7) . ?
C20 C24 1.396(6) . ?
C22 C38 1.410(7) . ?
C25 C38 1.357(7) . ?
C26 C32 1.382(7) . ?
C30 C40 1.394(7) . ?
C31 C39 1.403(7) . ?
C36 C39 1.371(7) . ?
P3 F4 1.586(4) . ?
P3 F6 1.590(3) . ?
P3 F3 1.590(3) . ?
P3 F2 1.593(3) . ?
P3 F1 1.594(4) . ?
P3 F5 1.601(3) . ?
